data_2001852
loop_
_publ_author_name
'Einstein, F. W. B.'
'Gay, I. D.'
'Jones, C. H. W.'
'Riesen, A.'
'Sharma, R. D.'

_publ_section_title
;
 Structure and solid-state tin-119 and tellurium-125 NMR spectra of
 2,2,4,4,6,6-hexakis(trimethylsilylmethyl)cyclotristannatellurane
;
_journal_issue 3
_journal_name_full 'Acta Crystallographica Section C'
_journal_page_first 470
_journal_page_last 472
_journal_paper_doi 10.1107/S0108270192008400
_journal_volume 49
_journal_year 1993
_chemical_formula_sum 'C24 H66 Si6 Sn3 Te3'
_chemical_formula_weight 1262.2
_symmetry_cell_setting monoclinic
_symmetry_space_group_name_Hall '-P 2ybc'
_symmetry_space_group_name_H-M 'P 1 21/c 1'
_cell_angle_alpha 90
_cell_angle_beta 107.86(2)
_cell_angle_gamma 90
_cell_formula_units_Z 4
_cell_length_a 18.392(3)
_cell_length_b 12.723(3)
_cell_length_c 22.183(3)
_cell_volume 4940.7(17)
_diffrn_radiation_type Mo
_diffrn_radiation_wavelength 0.71069
_exptl_absorpt_coefficient_mu 3.414
_exptl_crystal_density_diffrn 1.698
_exptl_crystal_F_000 2399
_cod_data_source_file cd1004.cif
_cod_data_source_block cd1004_structure_1_of_1
_cod_original_cell_volume 4941
_cod_database_code 2001852

loop_
_atom_site_label
_atom_site_fract_x
_atom_site_fract_y
_atom_site_fract_z
_atom_site_U_iso_or_equiv
Te(1) .10908(9) .3760(2) .04931(9) .0779
Te(2) .34212(9) .5220(2) .09009(9) .0717
Te(3) .30231(9) .2587(2) .21450(8) .0720
Sn(1) .20013(9) .54070(10) .10461(8) .0627
Sn(2) .40688(8) .39150(10) .19022(8) .0612
Sn(3) .21605(9) .22160(10) .09224(8) .0636
Si(11) .1191(5) .5640(7) .2242(4) .0864
Si(12) .1593(4) .7272(6) -.0186(4) .0801
Si(21) .5182(4) .4221(7) .3453(4) .0799
Si(22) .5548(4) .3520(7) .1240(4) .0859
Si(31) .1276(4) .0283(7) .1590(4) .0807
Si(32) .2480(4) .1979(7) -.0535(4) .0812
C(11) .2101(14) .563(2) .2018(12) .077(7)
C(12) .1458(14) .679(2) .0545(12) .084(8)
C(21) .4494(15) .484(2) .2755(12) .086(8)
C(22) .4917(14) .296(2) .1685(12) .080(18)
C(31) .1507(16) .078(2) .0897(13) .093(9)
C(32) .2901(14) .202(2) .0347(12) .078(8)
C(111) .0353(13) .618(3) .1640(12) .1224
C(112) .136(3) .642(4) .2965(18) .1717
C(113) .093(2) .4279(13) .2360(18) .1388
C(121) .0860(14) .8292(19) -.0471(13) .1090
C(122) .2549(10) .784(3) -.0026(17) .1298
C(123) .149(3) .6209(19) -.0763(13) .1356
C(211) .4963(16) .2841(12) .3574(14) .1023
C(212) .6143(10) .426(4) .3369(17) .1273
C(213) .5197(19) .499(2) .4156(10) .1104
C(221) .5067(18) .340(3) .0385(6) .1252
C(222) .5795(16) .4904(12) .1448(14) .1010
C(223) .6432(14) .274(3) .1454(18) .1414
C(311) .0981(15) .1341(18) .2029(14) .1054
C(312) .0477(14) -.064(2) .1288(17) .1176
C(313) .2093(13) -.039(4) .214(2) .1344
C(321) .1504(12) .145(4) -.0793(14) .1244
C(322) .250(3) .3307(17) -.0852(19) .1899
C(323) .3079(18) .113(3) -.0853(16) .1487
H(1) .2349 .6288 .2143 ?
H(2) .2414 .5080 .2249 ?
H(3) .1605 .7349 .0839 ?
H(4) .0925 .6665 .0449 ?
H(5) .4736 .5447 .2652 ?
H(6) .4066 .5055 .2880 ?
H(7) .5248 .2710 .2079 ?
H(8) .4656 .2378 .1444 ?
H(9) .1784 .0230 .0773 ?
H(10) .1032 .0877 .0577 ?
H(11) .3254 .2585 .0445 ?
H(12) .3166 .1374 .0472 ?
H(13) -.0070 .6143 .1795 ?
H(14) .0455 .6876 .1553 ?
H(15) .0259 .5759 .1268 ?
H(16) .0911 .6425 .3076 ?
H(17) .1498 .7105 .2875 ?
H(18) .1764 .6100 .3280 ?
H(19) .0473 .4294 .2472 ?
H(20) .1328 .3977 .2686 ?
H(21) .0853 .3910 .1976 ?
H(22) .0891 .8592 -.0856 ?
H(23) .0929 .8841 -.0162 ?
H(24) .0362 .8000 -.0544 ?
H(25) .2614 .8091 -.0409 ?
H(26) .2607 .8409 .0265 ?
H(27) .2923 .7319 .0153 ?
H(28) .1574 .6515 -.1120 ?
H(29) .1874 .5716 -.0571 ?
H(30) .1005 .5941 -.0841 ?
H(31) .5334 .2561 .3938 ?
H(32) .4471 .2789 .3633 ?
H(33) .4961 .2428 .3214 ?
H(34) .6493 .3938 .3731 ?
H(35) .6287 .4970 .3341 ?
H(36) .6144 .3889 .3000 ?
H(37) .5547 .4687 .4521 ?
H(38) .5348 .5695 .4108 ?
H(39) .4700 .4997 .4204 ?
H(40) .5376 .3691 .0147 ?
H(41) .4957 .2687 .0262 ?
H(42) .4590 .3785 .0265 ?
H(43) .6115 .5188 .1221 ?
H(44) .6061 .4982 .1895 ?
H(45) .5344 .5339 .1357 ?
H(46) .6771 .2999 .1240 ?
H(47) .6682 .2782 .1902 ?
H(48) .6321 .2019 .1344 ?
H(49) .0863 .1071 .2388 ?
H(50) .1380 .1856 .2172 ?
H(51) .0537 .1697 .1762 ?
H(52) .0316 -.0949 .1616 ?
H(53) .0617 -.1220 .1054 ?
H(54) .0040 -.0306 .0993 ?
H(55) .1956 -.0631 .2502 ?
H(56) .2510 .0093 .2289 ?
H(57) .2246 -.0966 .1944 ?
H(58) .1305 .1436 -.1242 ?
H(59) .1174 .1867 -.0630 ?
H(60) .1498 .0742 -.0638 ?
H(61) .2287 .3216 -.1293 ?
H(62) .3014 .3477 -.0737 ?
H(63) .2212 .3706 -.0674 ?
H(64) .2875 .1102 -.1300 ?
H(65) .3583 .1410 -.0739 ?
H(66) .3093 .0444 -.0682 ?

loop_
_geom_angle_atom_site_label_1
_geom_angle_atom_site_label_2
_geom_angle_atom_site_label_3
_geom_angle
Sn(3) Te(1) Sn(1) 96.69(7)
Sn(2) Te(2) Sn(1) 98.69(7)
Sn(3) Te(3) Sn(2) 98.08(7)
Te(2) Sn(1) Te(1) 110.92(8)
Te(3) Sn(2) Te(2) 112.11(7)
Te(3) Sn(3) Te(1) 111.04(8)
C(11) Sn(1) Te(1) 114.1(7)
C(11) Sn(1) Te(2) 110.0(7)
C(12) Sn(1) Te(1) 105.5(7)
C(12) Sn(1) Te(2) 108.6(7)
C(21) Sn(2) Te(2) 109.3(7)
C(21) Sn(2) Te(3) 104.6(7)
C(22) Sn(2) Te(2) 109.1(7)
C(22) Sn(2) Te(3) 107.3(7)
C(31) Sn(3) Te(1) 105.1(7)
C(31) Sn(3) Te(3) 108.5(7)
C(32) Sn(3) Te(1) 113.5(7)
C(32) Sn(3) Te(3) 109.2(7)
C(12) Sn(1) C(11) 107.3(10)
C(22) Sn(2) C(21) 114.4(9)
C(32) Sn(3) C(31) 109.3(10)

loop_
_geom_bond_atom_site_label_1
_geom_bond_atom_site_label_2
_geom_bond_distance
Te(1) Sn(1) 2.726(3)
Te(1) Sn(3) 2.735(3)
Te(2) Sn(1) 2.740(2)
Te(2) Sn(2) 2.734(2)
Te(3) Sn(2) 2.734(2)
Te(3) Sn(3) 2.731(2)
Sn(1) C(11) 2.13(2)
Sn(1) C(12) 2.15(3)
Sn(2) C(21) 2.16(3)
Sn(2) C(22) 2.15(3)
Sn(3) C(31) 2.18(3)
Sn(3) C(32) 2.15(2)
